data_4037676
loop_
_publ_author_name
'Hsueh, Nai-Chen'
'Tsai, Min-Chen'
'Chang, Meng-Yang'
'Chen, Hsing-Yin'

_publ_section_title
;
 Construction of Sulfonyl Dihydrobenzo[<i>c</i>]xanthen-7-ones Core via
 NH<sub>4</sub>OAc/PdCl<sub>2</sub>/CuCl<sub>2</sub>-Mediated Double
 Cyclocondensation of \a-Sulfonyl <i>o</i>-Hydroxyacetophenones with
 2-Allylbenzaldehydes.
;
_journal_name_full 'The Journal of organic chemistry'
_journal_paper_doi 10.1021/acs.joc.9b02387
_journal_year 2019
_chemical_formula_sum 'C26 H22 O6 S'
_chemical_formula_weight 462.49
_space_group_crystal_system monoclinic
_space_group_IT_number 14
_space_group_name_Hall '-P 2ybc'
_space_group_name_H-M_alt 'P 1 21/c 1'
_atom_sites_solution_hydrogens mixed
_audit_creation_method SHELXL-2014/6
_cell_angle_alpha 90
_cell_angle_beta 103.819(3)
_cell_angle_gamma 90
_cell_formula_units_Z 4
_cell_length_a 10.8962(7)
_cell_length_b 16.0021(8)
_cell_length_c 14.7675(9)
_cell_measurement_reflns_used 6874
_cell_measurement_temperature 100(2)
_cell_measurement_theta_max 26.4130
_cell_measurement_theta_min 2.3076
_cell_volume 2500.4(3)
_computing_cell_refinement 'SAINT V8.34A (Bruker AXS Inc., 2013)'
_computing_data_collection 'Bruker APEX2'
_computing_data_reduction 'SAINT V8.34A (Bruker AXS Inc., 2013)'
_computing_molecular_graphics 'Bruker SHELXTL'
_computing_publication_material 'Bruker SHELXTL'
_computing_structure_refinement 'SHELXL-2014/6 (Sheldrick, 2014)'
_diffrn_ambient_temperature 100(2)
_diffrn_detector_area_resol_mean 8.3333
_diffrn_measured_fraction_theta_full 0.999
_diffrn_measured_fraction_theta_max 0.997
_diffrn_measurement_device_type 'Bruker APEX-II CCD'
_diffrn_measurement_method '\f and \w scans'
_diffrn_radiation_type MoK\a
_diffrn_radiation_wavelength 0.71073
_diffrn_reflns_av_R_equivalents 0.0328
_diffrn_reflns_av_unetI/netI 0.0379
_diffrn_reflns_Laue_measured_fraction_full 0.999
_diffrn_reflns_Laue_measured_fraction_max 0.997
_diffrn_reflns_limit_h_max 13
_diffrn_reflns_limit_h_min -13
_diffrn_reflns_limit_k_max 20
_diffrn_reflns_limit_k_min -17
_diffrn_reflns_limit_l_max 17
_diffrn_reflns_limit_l_min -18
_diffrn_reflns_number 17977
_diffrn_reflns_point_group_measured_fraction_full 0.999
_diffrn_reflns_point_group_measured_fraction_max 0.997
_diffrn_reflns_theta_full 25.242
_diffrn_reflns_theta_max 26.425
_diffrn_reflns_theta_min 1.907
_exptl_absorpt_coefficient_mu 0.166
_exptl_absorpt_correction_T_max 0.9485
_exptl_absorpt_correction_T_min 0.8772
_exptl_absorpt_correction_type multi-scan
_exptl_absorpt_process_details 'SADABS V2014/4 (Bruker AXS Inc.)'
_exptl_crystal_colour Colorless
_exptl_crystal_density_diffrn 1.229
_exptl_crystal_density_meas ?
_exptl_crystal_density_method 'not measured'
_exptl_crystal_description Lump
_exptl_crystal_F_000 968
_exptl_crystal_size_max 0.12
_exptl_crystal_size_mid 0.08
_exptl_crystal_size_min 0.05
_refine_diff_density_max 0.368
_refine_diff_density_min -0.286
_refine_diff_density_rms 0.051
_refine_ls_extinction_method none
_refine_ls_goodness_of_fit_ref 1.041
_refine_ls_hydrogen_treatment mixed
_refine_ls_matrix_type full
_refine_ls_number_parameters 304
_refine_ls_number_reflns 5137
_refine_ls_number_restraints 0
_refine_ls_restrained_S_all 1.041
_refine_ls_R_factor_all 0.0609
_refine_ls_R_factor_gt 0.0447
_refine_ls_shift/su_max 0.001
_refine_ls_shift/su_mean 0.000
_refine_ls_structure_factor_coef Fsqd
_refine_ls_weighting_details 'w=1/[\s^2^(Fo^2^)+(0.0457P)^2^+1.4666P] where P=(Fo^2^+2Fc^2^)/3'
_refine_ls_weighting_scheme calc
_refine_ls_wR_factor_gt 0.1029
_refine_ls_wR_factor_ref 0.1106
_reflns_Friedel_coverage 0.000
_reflns_number_gt 4079
_reflns_number_total 5137
_reflns_threshold_expression 'I > 2\s(I)'
_cod_data_source_file jo9b02387_si_001.cif
_cod_data_source_block 180525lt_0m_sq
_cod_depositor_comments
;
The following automatic conversions were performed:

data item '_exptl_crystal_density_meas' value 'not measured' was
changed to '?' -- the value is perceived as not measured.

Automatic conversion script
Id: cif_fix_values 7556 2019-12-06 15:28:31Z antanas 
;
_cod_original_sg_symbol_H-M 'P 21/c'
_cod_database_code 4037676
_shelx_space_group_comment
;
The symmetry employed for this shelxl refinement is uniquely defined
by the following loop, which should always be used as a source of
symmetry information in preference to the above space-group names.
They are only intended as comments.
;
_shelxl_version_number 2014/6

loop_
_space_group_symop_operation_xyz
'x, y, z'
'-x, y+1/2, -z+1/2'
'-x, -y, -z'
'x, -y-1/2, z-1/2'

loop_
_atom_site_label
_atom_site_type_symbol
_atom_site_fract_x
_atom_site_fract_y
_atom_site_fract_z
_atom_site_U_iso_or_equiv
_atom_site_adp_type
_atom_site_occupancy
_atom_site_site_symmetry_order
_atom_site_calc_flag
_atom_site_refinement_flags_posn
_atom_site_refinement_flags_adp
S1 S 0.97261(5) 0.32537(3) 1.10730(3) 0.02244(13) Uani 1 1 d . .
O1 O 0.79732(13) -0.09300(8) 0.76891(9) 0.0239(3) Uani 1 1 d . .
O2 O 0.97346(14) 0.27945(9) 1.19084(9) 0.0311(3) Uani 1 1 d . .
O3 O 0.89744(13) 0.40027(8) 1.08692(9) 0.0276(3) Uani 1 1 d . .
O4 O 0.98446(13) 0.32556(8) 0.88906(9) 0.0264(3) Uani 1 1 d . .
O5 O 0.8307(2) 0.37791(12) 0.74027(12) 0.0551(5) Uani 1 1 d . .
H8 H 0.906(3) 0.358(2) 0.781(2) 0.083 Uiso 1 1 d . U
O6 O 0.79823(12) -0.10789(7) 0.95790(9) 0.0214(3) Uani 1 1 d . .
C4 C 1.5129(2) 0.41424(18) 1.1108(2) 0.0613(8) Uani 1 1 d . .
H24 H 1.5420 0.4575 1.1580 0.092 Uiso 1 1 calc R U
H3 H 1.5186 0.4352 1.0496 0.092 Uiso 1 1 calc R U
H5 H 1.5660 0.3644 1.1265 0.092 Uiso 1 1 calc R U
C5 C 1.3775(2) 0.39205(14) 1.10811(17) 0.0382(5) Uani 1 1 d . .
C6 C 1.2817(2) 0.45019(13) 1.08086(16) 0.0350(5) Uani 1 1 d . .
H6 H 1.3016 0.5045 1.0628 0.042 Uiso 1 1 calc R U
C7 C 1.1581(2) 0.43084(12) 1.07942(14) 0.0287(5) Uani 1 1 d . .
H7 H 1.0932 0.4712 1.0599 0.034 Uiso 1 1 calc R U
C8 C 1.12945(19) 0.35151(11) 1.10694(13) 0.0227(4) Uani 1 1 d . .
C9 C 0.92013(17) 0.25823(11) 1.01106(12) 0.0190(4) Uani 1 1 d . .
C10 C 0.90869(17) 0.17632(11) 1.02451(13) 0.0201(4) Uani 1 1 d . .
H21 H 0.9257 0.1586 1.0877 0.024 Uiso 1 1 calc R U
C11 C 0.87348(17) 0.11076(11) 0.95486(12) 0.0180(4) Uani 1 1 d . .
C12 C 0.84628(16) 0.02977(11) 0.98294(12) 0.0176(4) Uani 1 1 d . .
C13 C 0.82030(16) -0.03408(11) 0.91751(13) 0.0177(4) Uani 1 1 d . .
C14 C 0.81960(16) -0.02408(11) 0.82416(13) 0.0184(4) Uani 1 1 d . .
C15 C 0.79580(19) -0.08153(12) 0.67251(13) 0.0266(4) Uani 1 1 d . .
H4 H 0.7253 -0.0449 0.6435 0.040 Uiso 1 1 calc R U
H15 H 0.7854 -0.1358 0.6409 0.040 Uiso 1 1 calc R U
H14 H 0.8756 -0.0561 0.6672 0.040 Uiso 1 1 calc R U
C16 C 0.89396(17) 0.30413(11) 0.92013(12) 0.0180(4) Uani 1 1 d . .
C17 C 0.76375(18) 0.32320(11) 0.87260(13) 0.0223(4) Uani 1 1 d . .
C18 C 0.7378(2) 0.35936(14) 0.78357(15) 0.0350(5) Uani 1 1 d . .
C19 C 0.6133(3) 0.37679(17) 0.73743(18) 0.0557(8) Uani 1 1 d . .
H12 H 0.5949 0.3997 0.6763 0.067 Uiso 1 1 calc R U
C20 C 0.5178(3) 0.36095(17) 0.7802(2) 0.0541(8) Uani 1 1 d . .
H11 H 0.4333 0.3738 0.7486 0.065 Uiso 1 1 calc R U
C21 C 0.5410(2) 0.32696(15) 0.8679(2) 0.0480(7) Uani 1 1 d . .
H9 H 0.4733 0.3169 0.8969 0.058 Uiso 1 1 calc R U
C22 C 0.6632(2) 0.30747(13) 0.91356(16) 0.0323(5) Uani 1 1 d . .
H10 H 0.6793 0.2829 0.9738 0.039 Uiso 1 1 calc R U
C23 C 0.83820(17) -0.00844(11) 1.06926(13) 0.0202(4) Uani 1 1 d . .
H13 H 0.8501 0.0185 1.1280 0.024 Uiso 1 1 calc R U
C24 C 0.81055(17) -0.08956(12) 1.05119(13) 0.0222(4) Uani 1 1 d . .
C25 C 0.84423(17) 0.05585(11) 0.79628(12) 0.0188(4) Uani 1 1 d . .
H17 H 0.8428 0.0663 0.7327 0.023 Uiso 1 1 calc R U
C26 C 0.87098(17) 0.12078(11) 0.86058(12) 0.0188(4) Uani 1 1 d . .
H16 H 0.8884 0.1745 0.8393 0.023 Uiso 1 1 calc R U
C27 C 0.7933(2) -0.16166(12) 1.11000(15) 0.0305(5) Uani 1 1 d . .
H18 H 0.8587 -0.2036 1.1094 0.046 Uiso 1 1 calc R U
H20 H 0.7097 -0.1864 1.0854 0.046 Uiso 1 1 calc R U
H19 H 0.8002 -0.1427 1.1741 0.046 Uiso 1 1 calc R U
C28 C 1.2233(2) 0.29225(12) 1.13414(14) 0.0300(5) Uani 1 1 d . .
H22 H 1.2036 0.2380 1.1528 0.036 Uiso 1 1 calc R U
C29 C 1.3461(2) 0.31301(14) 1.13382(17) 0.0393(6) Uani 1 1 d . .
H23 H 1.4106 0.2722 1.1516 0.047 Uiso 1 1 calc R U

loop_
_atom_site_aniso_label
_atom_site_aniso_U_11
_atom_site_aniso_U_22
_atom_site_aniso_U_33
_atom_site_aniso_U_23
_atom_site_aniso_U_13
_atom_site_aniso_U_12
S1 0.0337(3) 0.0177(2) 0.0165(2) -0.00275(18) 0.00713(19) -0.0015(2)
O1 0.0312(8) 0.0169(7) 0.0241(7) -0.0053(5) 0.0073(6) -0.0033(6)
O2 0.0501(9) 0.0268(8) 0.0176(7) -0.0013(6) 0.0107(6) -0.0053(7)
O3 0.0371(8) 0.0217(7) 0.0255(7) -0.0044(6) 0.0106(6) 0.0044(6)
O4 0.0279(7) 0.0282(7) 0.0257(7) 0.0014(6) 0.0116(6) -0.0061(6)
O5 0.0710(13) 0.0680(13) 0.0310(9) 0.0226(9) 0.0215(9) 0.0312(11)
O6 0.0241(7) 0.0151(6) 0.0260(7) 0.0030(5) 0.0078(6) -0.0003(5)
C4 0.0361(14) 0.0502(17) 0.093(2) 0.0013(16) 0.0058(15) -0.0110(13)
C5 0.0325(12) 0.0314(12) 0.0461(14) -0.0025(10) 0.0006(10) -0.0066(10)
C6 0.0392(13) 0.0209(10) 0.0415(13) 0.0012(9) 0.0030(10) -0.0089(10)
C7 0.0341(12) 0.0179(10) 0.0294(11) 0.0014(8) -0.0014(9) -0.0005(9)
C8 0.0320(11) 0.0166(9) 0.0167(9) -0.0032(7) 0.0002(8) -0.0020(8)
C9 0.0202(9) 0.0197(9) 0.0175(9) -0.0016(7) 0.0054(7) -0.0019(8)
C10 0.0245(10) 0.0191(9) 0.0182(9) 0.0017(7) 0.0082(8) -0.0010(8)
C11 0.0180(9) 0.0166(9) 0.0199(9) 0.0008(7) 0.0056(7) -0.0001(7)
C12 0.0140(9) 0.0190(9) 0.0201(9) 0.0019(7) 0.0046(7) 0.0024(7)
C13 0.0157(9) 0.0131(8) 0.0244(10) 0.0039(7) 0.0050(7) 0.0005(7)
C14 0.0151(9) 0.0162(9) 0.0239(10) -0.0037(7) 0.0044(7) 0.0005(7)
C15 0.0309(11) 0.0246(10) 0.0265(10) -0.0082(8) 0.0110(9) -0.0007(9)
C16 0.0244(10) 0.0124(8) 0.0178(9) -0.0040(7) 0.0064(8) -0.0014(7)
C17 0.0260(10) 0.0153(9) 0.0239(10) -0.0050(8) 0.0027(8) 0.0024(8)
C18 0.0467(14) 0.0337(12) 0.0224(11) -0.0027(9) 0.0042(10) 0.0151(11)
C19 0.0663(19) 0.0566(17) 0.0324(13) -0.0067(12) -0.0117(13) 0.0336(15)
C20 0.0368(15) 0.0510(16) 0.0612(18) -0.0213(14) -0.0146(13) 0.0177(13)
C21 0.0269(12) 0.0378(14) 0.077(2) -0.0082(13) 0.0075(12) 0.0035(11)
C22 0.0263(11) 0.0259(11) 0.0444(13) -0.0024(9) 0.0075(10) 0.0007(9)
C23 0.0190(9) 0.0213(10) 0.0206(9) 0.0024(7) 0.0055(7) 0.0022(8)
C24 0.0190(9) 0.0229(10) 0.0257(10) 0.0061(8) 0.0074(8) 0.0041(8)
C25 0.0204(9) 0.0201(9) 0.0166(9) 0.0009(7) 0.0060(7) 0.0003(8)
C26 0.0210(10) 0.0155(9) 0.0208(9) 0.0004(7) 0.0070(8) -0.0005(7)
C27 0.0330(12) 0.0235(11) 0.0373(12) 0.0107(9) 0.0127(10) 0.0013(9)
C28 0.0382(12) 0.0168(10) 0.0306(11) 0.0010(8) -0.0001(9) -0.0009(9)
C29 0.0346(13) 0.0254(11) 0.0521(15) 0.0020(10) -0.0013(11) 0.0033(10)

loop_
_atom_type_symbol
_atom_type_description
_atom_type_scat_dispersion_real
_atom_type_scat_dispersion_imag
_atom_type_scat_source
C C 0.0033 0.0016 'International Tables Vol C Tables 4.2.6.8 and 6.1.1.4'
H H 0.0000 0.0000 'International Tables Vol C Tables 4.2.6.8 and 6.1.1.4'
O O 0.0106 0.0060 'International Tables Vol C Tables 4.2.6.8 and 6.1.1.4'
S S 0.1246 0.1234 'International Tables Vol C Tables 4.2.6.8 and 6.1.1.4'

loop_
_geom_angle_atom_site_label_1
_geom_angle_atom_site_label_2
_geom_angle_atom_site_label_3
_geom_angle
O2 S1 O3 119.47(8)
O2 S1 C8 108.51(9)
O3 S1 C8 107.77(9)
O2 S1 C9 108.37(9)
O3 S1 C9 106.22(9)
C8 S1 C9 105.68(8)
C14 O1 C15 116.81(14)
C18 O5 H8 105.5(19)
C13 O6 C24 105.39(14)
C5 C4 H24 109.5
C5 C4 H3 109.5
H24 C4 H3 109.5
C5 C4 H5 109.5
H24 C4 H5 109.5
H3 C4 H5 109.5
C6 C5 C29 118.3(2)
C6 C5 C4 120.9(2)
C29 C5 C4 120.8(2)
C7 C6 C5 121.3(2)
C7 C6 H6 119.3
C5 C6 H6 119.3
C6 C7 C8 119.19(19)
C6 C7 H7 120.4
C8 C7 H7 120.4
C28 C8 C7 120.59(19)
C28 C8 S1 119.19(15)
C7 C8 S1 120.23(15)
C10 C9 C16 127.61(17)
C10 C9 S1 120.09(14)
C16 C9 S1 112.29(13)
C9 C10 C11 128.35(17)
C9 C10 H21 115.8
C11 C10 H21 115.8
C26 C11 C12 116.27(16)
C26 C11 C10 124.17(16)
C12 C11 C10 119.47(16)
C13 C12 C11 119.53(16)
C13 C12 C23 105.02(16)
C11 C12 C23 135.46(17)
O6 C13 C14 124.94(16)
O6 C13 C12 111.06(15)
C14 C13 C12 124.00(16)
O1 C14 C13 117.47(16)
O1 C14 C25 126.07(16)
C13 C14 C25 116.45(16)
O1 C15 H4 109.5
O1 C15 H15 109.5
H4 C15 H15 109.5
O1 C15 H14 109.5
H4 C15 H14 109.5
H15 C15 H14 109.5
O4 C16 C17 122.44(17)
O4 C16 C9 118.22(16)
C17 C16 C9 119.33(16)
C22 C17 C18 118.53(19)
C22 C17 C16 121.91(18)
C18 C17 C16 119.55(18)
O5 C18 C19 118.4(2)
O5 C18 C17 121.8(2)
C19 C18 C17 119.7(2)
C20 C19 C18 119.8(2)
C20 C19 H12 120.1
C18 C19 H12 120.1
C19 C20 C21 121.5(2)
C19 C20 H11 119.2
C21 C20 H11 119.2
C20 C21 C22 119.4(2)
C20 C21 H9 120.3
C22 C21 H9 120.3
C21 C22 C17 121.0(2)
C21 C22 H10 119.5
C17 C22 H10 119.5
C24 C23 C12 107.06(17)
C24 C23 H13 126.5
C12 C23 H13 126.5
C23 C24 O6 111.47(16)
C23 C24 C27 133.52(19)
O6 C24 C27 115.00(17)
C14 C25 C26 120.62(16)
C14 C25 H17 119.7
C26 C25 H17 119.7
C25 C26 C11 123.13(17)
C25 C26 H16 118.4
C11 C26 H16 118.4
C24 C27 H18 109.5
C24 C27 H20 109.5
H18 C27 H20 109.5
C24 C27 H19 109.5
H18 C27 H19 109.5
H20 C27 H19 109.5
C29 C28 C8 118.99(19)
C29 C28 H22 120.5
C8 C28 H22 120.5
C28 C29 C5 121.6(2)
C28 C29 H23 119.2
C5 C29 H23 119.2

loop_
_geom_bond_atom_site_label_1
_geom_bond_atom_site_label_2
_geom_bond_distance
S1 O2 1.4341(14)
S1 O3 1.4422(14)
S1 C8 1.761(2)
S1 C9 1.7644(18)
O1 C14 1.359(2)
O1 C15 1.432(2)
O4 C16 1.232(2)
O5 C18 1.353(3)
O5 H8 0.95(3)
O6 C13 1.370(2)
O6 C24 1.383(2)
C4 C5 1.509(3)
C4 H24 0.9800
C4 H3 0.9800
C4 H5 0.9800
C5 C6 1.384(3)
C5 C29 1.387(3)
C6 C7 1.377(3)
C6 H6 0.9500
C7 C8 1.391(3)
C7 H7 0.9500
C8 C28 1.382(3)
C9 C10 1.336(3)
C9 C16 1.497(2)
C10 C11 1.455(3)
C10 H21 0.9500
C11 C26 1.395(2)
C11 C12 1.414(2)
C12 C13 1.388(3)
C12 C23 1.435(2)
C13 C14 1.386(3)
C14 C25 1.389(3)
C15 H4 0.9800
C15 H15 0.9800
C15 H14 0.9800
C16 C17 1.457(3)
C17 C22 1.395(3)
C17 C18 1.402(3)
C18 C19 1.393(3)
C19 C20 1.364(4)
C19 H12 0.9500
C20 C21 1.371(4)
C20 H11 0.9500
C21 C22 1.377(3)
C21 H9 0.9500
C22 H10 0.9500
C23 C24 1.345(3)
C23 H13 0.9500
C24 C27 1.483(3)
C25 C26 1.391(2)
C25 H17 0.9500
C26 H16 0.9500
C27 H18 0.9800
C27 H20 0.9800
C27 H19 0.9800
C28 C29 1.379(3)
C28 H22 0.9500
C29 H23 0.9500
